data_2201098
loop_
_publ_author_name
'Langer, Vratislav'
'Lundquist, Knut'

_publ_section_title
;
 <i>threo</i>-1-(3,4-Dimethoxyphenyl)-2-(2-methoxyphenoxy)-1,3-propanediol
;
_journal_issue 4
_journal_name_full 'Acta Crystallographica Section E'
_journal_page_first o433
_journal_page_last o435
_journal_paper_doi 10.1107/S1600536802004828
_journal_volume 58
_journal_year 2002
_chemical_formula_iupac 'C18 H22 O6'
_chemical_formula_moiety 'C18 H22 O6'
_chemical_formula_sum 'C18 H22 O6'
_chemical_formula_weight 334.36
_chemical_name_systematic
;
threo-1-(3,4-Dimethoxyphenyl)-2-(2-methoxyphenoxy)-1,3-propanediol
;
_space_group_IT_number 14
_symmetry_cell_setting monoclinic
_symmetry_space_group_name_Hall '-P 2ybc'
_symmetry_space_group_name_H-M 'P 1 21/c 1'
_atom_sites_solution_hydrogens geom
_atom_sites_solution_primary direct
_atom_sites_solution_secondary difmap
_audit_creation_method SHELXL-97
_cell_angle_alpha 90.00
_cell_angle_beta 93.06
_cell_angle_gamma 90.00
_cell_formula_units_Z 4
_cell_length_a 13.7932(2)
_cell_length_b 4.69090(10)
_cell_length_c 25.2138(3)
_cell_measurement_reflns_used 6757
_cell_measurement_temperature 183(2)
_cell_measurement_theta_max 26.62
_cell_measurement_theta_min 2.13
_cell_volume 1629.07(5)
_computing_cell_refinement 'SAINT (Siemens, 1995)'
_computing_data_collection 'SMART (Siemens, 1995)'
_computing_data_reduction 'SAINT and SADABS (Sheldrick, 2001)'
_computing_molecular_graphics 'DIAMOND (Brandenburg, 2000)'
_computing_publication_material SHELXTL
_computing_structure_refinement SHELXTL
_computing_structure_solution 'SHELXTL (Bruker, 1997)'
_diffrn_ambient_temperature 183(2)
_diffrn_measured_fraction_theta_full 0.992
_diffrn_measured_fraction_theta_max 0.992
_diffrn_measurement_device_type 'Siemens SMART CCD'
_diffrn_measurement_method \w
_diffrn_radiation_monochromator graphite
_diffrn_radiation_source 'fine-focus sealed tube'
_diffrn_radiation_type MoK\a
_diffrn_radiation_wavelength 0.71073
_diffrn_reflns_av_R_equivalents 0.0771
_diffrn_reflns_av_sigmaI/netI 0.0554
_diffrn_reflns_limit_h_max 17
_diffrn_reflns_limit_h_min -17
_diffrn_reflns_limit_k_max 5
_diffrn_reflns_limit_k_min -5
_diffrn_reflns_limit_l_max 31
_diffrn_reflns_limit_l_min -31
_diffrn_reflns_number 15921
_diffrn_reflns_theta_full 26.62
_diffrn_reflns_theta_max 26.62
_diffrn_reflns_theta_min 2.13
_diffrn_standards_decay_% none
_diffrn_standards_number 0
_exptl_absorpt_coefficient_mu 0.102
_exptl_absorpt_correction_T_max 0.9949
_exptl_absorpt_correction_T_min 0.9460
_exptl_absorpt_correction_type multi-scan
_exptl_absorpt_process_details '(SADABS; Sheldrick, 2001)'
_exptl_crystal_colour colourless
_exptl_crystal_density_diffrn 1.363
_exptl_crystal_density_method 'not measured'
_exptl_crystal_description needle
_exptl_crystal_F_000 712
_exptl_crystal_size_max 0.55
_exptl_crystal_size_mid 0.05
_exptl_crystal_size_min 0.05
_refine_diff_density_max 0.293
_refine_diff_density_min -0.392
_refine_ls_extinction_method none
_refine_ls_goodness_of_fit_ref 1.058
_refine_ls_hydrogen_treatment constr
_refine_ls_matrix_type full
_refine_ls_number_parameters 244
_refine_ls_number_reflns 3375
_refine_ls_number_restraints 0
_refine_ls_restrained_S_all 1.058
_refine_ls_R_factor_all 0.0924
_refine_ls_R_factor_gt 0.0654
_refine_ls_shift/su_max <0.001
_refine_ls_shift/su_mean 0.000
_refine_ls_structure_factor_coef Fsqd
_refine_ls_weighting_details 'calc w = 1/[\s^2^(Fo^2^)+(0.0874P)^2^+1.0506P] where P = (Fo^2^+2Fc^2^)/3'
_refine_ls_weighting_scheme calc
_refine_ls_wR_factor_gt 0.1592
_refine_ls_wR_factor_ref 0.1752
_reflns_number_gt 2422
_reflns_number_total 3375
_reflns_threshold_expression I>2\s(I)
_cod_data_source_file cm6003.cif
_cod_data_source_block I
_cod_original_cell_volume 1629.06(5)
_cod_original_sg_symbol_H-M 'P 21/c'
_cod_database_code 2201098
_cod_database_fobs_code 2201098

loop_
_symmetry_equiv_pos_as_xyz
'x, y, z'
'-x, y+1/2, -z+1/2'
'-x, -y, -z'
'x, -y-1/2, z-1/2'

loop_
_atom_site_label
_atom_site_fract_x
_atom_site_fract_y
_atom_site_fract_z
_atom_site_U_iso_or_equiv
_atom_site_adp_type
_atom_site_calc_flag
_atom_site_refinement_flags
_atom_site_occupancy
_atom_site_disorder_assembly
_atom_site_disorder_group
_atom_site_type_symbol
O1 0.10205(12) 0.4087(4) 0.58500(7) 0.0344(5) Uani d . 1 . . O
O2 0.05841(12) 0.0413(4) 0.65620(7) 0.0329(5) Uani d . 1 . . O
O3 0.45036(12) 0.6377(4) 0.73276(7) 0.0269(4) Uani d . 1 . . O
H3 0.4838 0.7863 0.7373 0.038(9) Uiso calc R 1 . . H
O4 0.45032(14) 0.6655(5) 0.56167(8) 0.0392(5) Uani d . 1 . . O
H4 0.4987 0.7743 0.5641 0.082(15) Uiso calc R 1 . . H
O5 0.57763(11) 0.6548(4) 0.65344(7) 0.0258(4) Uani d . 1 . . O
O6 0.65691(13) 0.8499(4) 0.56783(7) 0.0339(5) Uani d . 1 . . O
C1 0.32228(16) 0.4609(5) 0.67451(9) 0.0227(5) Uani d . 1 . . C
C2 0.25725(16) 0.5123(6) 0.63083(10) 0.0240(6) Uani d . 1 . . C
H2 0.2736 0.6464 0.6045 0.019(6) Uiso calc R 1 . . H
C3 0.17028(16) 0.3705(6) 0.62583(10) 0.0254(6) Uani d . 1 . . C
C4 0.14631(16) 0.1734(5) 0.66456(10) 0.0249(6) Uani d . 1 . . C
C5 0.20889(17) 0.1282(6) 0.70793(10) 0.0276(6) Uani d . 1 . . C
H5 0.1919 -0.0021 0.7347 0.023(7) Uiso calc R 1 . . H
C6 0.29690(17) 0.2718(6) 0.71281(10) 0.0267(6) Uani d . 1 . . C
H6 0.3398 0.2388 0.7429 0.039(8) Uiso calc R 1 . . H
C7 0.1165(2) 0.6378(7) 0.55016(11) 0.0367(7) Uani d . 1 . . C
H7A 0.1210 0.8161 0.5704 0.043(9) Uiso calc R 1 . . H
H7B 0.0618 0.6487 0.5238 0.056(10) Uiso calc R 1 . . H
H7C 0.1768 0.6078 0.5321 0.064(11) Uiso calc R 1 . . H
C8 0.03223(19) -0.1590(6) 0.69495(11) 0.0325(6) Uani d . 1 . . C
H8A 0.0831 -0.3041 0.6995 0.040(8) Uiso calc R 1 . . H
H8B -0.0292 -0.2504 0.6834 0.035(8) Uiso calc R 1 . . H
H8C 0.0247 -0.0612 0.7288 0.032(7) Uiso calc R 1 . . H
C9 0.41805(16) 0.6152(6) 0.67805(9) 0.0227(5) Uani d . 1 . . C
H9 0.4086 0.8113 0.6631 0.015(6) Uiso calc R 1 . . H
C10 0.49589(16) 0.4630(6) 0.64805(10) 0.0239(6) Uani d . 1 . . C
H10 0.5128 0.2780 0.6659 0.027(7) Uiso calc R 1 . . H
C11 0.47149(18) 0.4123(6) 0.58993(10) 0.0302(6) Uani d . 1 . . C
H11A 0.5270 0.3159 0.5742 0.044(9) Uiso calc R 1 . . H
H11B 0.4148 0.2831 0.5861 0.044(9) Uiso calc R 1 . . H
C12 0.66575(16) 0.5416(6) 0.64104(10) 0.0242(5) Uani d . 1 . . C
C13 0.71011(17) 0.6559(6) 0.59741(10) 0.0262(6) Uani d . 1 . . C
C14 0.80334(18) 0.5723(7) 0.58763(11) 0.0333(7) Uani d . 1 . . C
H14 0.8360 0.6563 0.5593 0.030(7) Uiso calc R 1 . . H
C15 0.84903(19) 0.3667(7) 0.61903(11) 0.0357(7) Uani d . 1 . . C
H15 0.9131 0.3088 0.6120 0.034(8) Uiso calc R 1 . . H
C16 0.80294(18) 0.2444(7) 0.66039(11) 0.0339(7) Uani d . 1 . . C
H16 0.8342 0.0990 0.6812 0.035(8) Uiso calc R 1 . . H
C17 0.71054(18) 0.3352(6) 0.67141(10) 0.0287(6) Uani d . 1 . . C
H17 0.6784 0.2534 0.7001 0.026(7) Uiso calc R 1 . . H
C18 0.6965(2) 0.9488(8) 0.52061(11) 0.0429(8) Uani d . 1 . . C
H18A 0.7581 1.0464 0.5293 0.067(11) Uiso calc R 1 . . H
H18B 0.6510 1.0818 0.5026 0.042(9) Uiso calc R 1 . . H
H18C 0.7078 0.7867 0.4972 0.051(10) Uiso calc R 1 . . H

loop_
_atom_site_aniso_label
_atom_site_aniso_U_11
_atom_site_aniso_U_22
_atom_site_aniso_U_33
_atom_site_aniso_U_12
_atom_site_aniso_U_13
_atom_site_aniso_U_23
O1 0.0195(9) 0.0442(13) 0.0387(10) -0.0046(8) -0.0067(7) 0.0090(9)
O2 0.0148(8) 0.0368(11) 0.0468(11) -0.0058(8) -0.0018(7) 0.0067(9)
O3 0.0184(9) 0.0309(11) 0.0313(9) -0.0048(8) -0.0003(7) -0.0036(8)
O4 0.0271(10) 0.0531(14) 0.0369(11) 0.0024(10) -0.0039(8) 0.0072(10)
O5 0.0109(8) 0.0284(10) 0.0384(10) -0.0005(7) 0.0034(7) -0.0037(8)
O6 0.0246(9) 0.0407(12) 0.0368(10) 0.0034(8) 0.0046(7) 0.0085(9)
C1 0.0129(10) 0.0231(13) 0.0320(13) 0.0027(9) 0.0014(9) -0.0034(11)
C2 0.0174(11) 0.0260(14) 0.0287(13) 0.0014(10) 0.0033(9) 0.0012(11)
C3 0.0153(11) 0.0306(14) 0.0301(13) 0.0031(10) -0.0020(9) -0.0018(11)
C4 0.0131(11) 0.0240(13) 0.0375(14) 0.0006(10) 0.0010(9) -0.0034(11)
C5 0.0191(12) 0.0289(14) 0.0350(14) 0.0009(11) 0.0041(10) 0.0061(12)
C6 0.0159(11) 0.0292(14) 0.0348(14) 0.0038(10) -0.0019(10) 0.0009(12)
C7 0.0309(15) 0.0460(19) 0.0322(15) -0.0005(13) -0.0064(11) 0.0055(14)
C8 0.0204(12) 0.0315(15) 0.0463(16) -0.0039(11) 0.0075(11) -0.0011(13)
C9 0.0156(11) 0.0225(13) 0.0298(13) 0.0023(10) 0.0002(9) 0.0011(11)
C10 0.0123(11) 0.0260(13) 0.0332(13) -0.0010(10) 0.0006(9) 0.0010(11)
C11 0.0178(12) 0.0371(16) 0.0357(14) 0.0014(11) 0.0011(10) -0.0059(13)
C12 0.0130(11) 0.0296(14) 0.0298(13) -0.0001(10) -0.0007(9) -0.0061(11)
C13 0.0186(11) 0.0293(14) 0.0303(13) 0.0003(10) -0.0017(9) -0.0012(12)
C14 0.0197(12) 0.0463(18) 0.0342(14) -0.0019(12) 0.0048(10) -0.0054(13)
C15 0.0179(12) 0.0479(18) 0.0415(15) 0.0040(12) 0.0019(11) -0.0096(14)
C16 0.0209(12) 0.0396(17) 0.0403(15) 0.0066(12) -0.0074(11) -0.0038(14)
C17 0.0205(12) 0.0351(16) 0.0302(13) -0.0005(11) -0.0022(10) -0.0019(12)
C18 0.0400(17) 0.052(2) 0.0368(16) 0.0009(15) 0.0030(12) 0.0110(16)

loop_
_atom_type_symbol
_atom_type_description
_atom_type_scat_dispersion_real
_atom_type_scat_dispersion_imag
_atom_type_scat_source
C C 0.0033 0.0016 'International Tables Vol C Tables 4.2.6.8 and 6.1.1.4'
H H 0.0000 0.0000 'International Tables Vol C Tables 4.2.6.8 and 6.1.1.4'
O O 0.0106 0.0060 'International Tables Vol C Tables 4.2.6.8 and 6.1.1.4'

loop_
_geom_angle_atom_site_label_1
_geom_angle_atom_site_label_2
_geom_angle_atom_site_label_3
_geom_angle
C3 O1 C7 117.0(2)
C4 O2 C8 116.8(2)
C9 O3 H3 109.5
C11 O4 H4 109.5
C12 O5 C10 115.63(19)
C13 O6 C18 117.3(2)
C6 C1 C2 119.2(2)
C6 C1 C9 121.7(2)
C2 C1 C9 119.1(2)
C3 C2 C1 120.5(2)
C3 C2 H2 119.7
C1 C2 H2 119.7
O1 C3 C2 124.6(2)
O1 C3 C4 115.7(2)
C2 C3 C4 119.7(2)
O2 C4 C5 124.5(2)
O2 C4 C3 115.7(2)
C5 C4 C3 119.8(2)
C4 C5 C6 120.3(2)
C4 C5 H5 119.8
C6 C5 H5 119.8
C5 C6 C1 120.5(2)
C5 C6 H6 119.8
C1 C6 H6 119.8
O1 C7 H7A 109.5
O1 C7 H7B 109.5
H7A C7 H7B 109.5
O1 C7 H7C 109.5
H7A C7 H7C 109.5
H7B C7 H7C 109.5
O2 C8 H8A 109.5
O2 C8 H8B 109.5
H8A C8 H8B 109.5
O2 C8 H8C 109.5
H8A C8 H8C 109.5
H8B C8 H8C 109.5
O3 C9 C1 108.66(19)
O3 C9 C10 108.77(18)
C1 C9 C10 112.6(2)
O3 C9 H9 108.9
C1 C9 H9 108.9
C10 C9 H9 108.9
O5 C10 C11 108.9(2)
O5 C10 C9 103.2(2)
C11 C10 C9 115.5(2)
O5 C10 H10 109.7
C11 C10 H10 109.7
C9 C10 H10 109.7
O4 C11 C10 112.9(2)
O4 C11 H11A 109.0
C10 C11 H11A 109.0
O4 C11 H11B 109.0
C10 C11 H11B 109.0
H11A C11 H11B 107.8
C17 C12 O5 121.7(2)
C17 C12 C13 120.8(2)
O5 C12 C13 117.4(2)
O6 C13 C14 124.8(2)
O6 C13 C12 116.2(2)
C14 C13 C12 119.0(2)
C13 C14 C15 119.9(3)
C13 C14 H14 120.1
C15 C14 H14 120.1
C16 C15 C14 120.8(2)
C16 C15 H15 119.6
C14 C15 H15 119.6
C15 C16 C17 119.4(3)
C15 C16 H16 120.3
C17 C16 H16 120.3
C12 C17 C16 120.0(3)
C12 C17 H17 120.0
C16 C17 H17 120.0
O6 C18 H18A 109.5
O6 C18 H18B 109.5
H18A C18 H18B 109.5
O6 C18 H18C 109.5
H18A C18 H18C 109.5
H18B C18 H18C 109.5

loop_
_geom_bond_atom_site_label_1
_geom_bond_atom_site_label_2
_geom_bond_site_symmetry_2
_geom_bond_distance
_geom_bond_publ_flag
O1 C3 . 1.369(3) ?
O1 C7 . 1.409(3) ?
O2 C4 . 1.368(3) ?
O2 C8 . 1.416(3) ?
O3 C9 . 1.431(3) ?
O3 H3 . 0.8400 ?
O4 C11 . 1.408(3) ?
O4 H4 . 0.8400 ?
O5 C12 . 1.378(3) ?
O5 C10 . 1.443(3) ?
O6 C13 . 1.366(3) ?
O6 C18 . 1.414(3) ?
C1 C6 . 1.370(4) ?
C1 C2 . 1.404(3) ?
C1 C9 . 1.505(3) ?
C2 C3 . 1.371(3) ?
C2 H2 . 0.9500 ?
C3 C4 . 1.397(4) ?
C4 C5 . 1.373(4) ?
C5 C6 . 1.388(3) ?
C5 H5 . 0.9500 ?
C6 H6 . 0.9500 ?
C7 H7A . 0.9800 ?
C7 H7B . 0.9800 ?
C7 H7C . 0.9800 ?
C8 H8A . 0.9800 ?
C8 H8B . 0.9800 ?
C8 H8C . 0.9800 ?
C9 C10 . 1.524(3) ?
C9 H9 . 1.0000 ?
C10 C11 . 1.505(4) ?
C10 H10 . 1.0000 ?
C11 H11A . 0.9900 ?
C11 H11B . 0.9900 ?
C12 C17 . 1.362(4) ?
C12 C13 . 1.394(4) ?
C13 C14 . 1.379(3) ?
C14 C15 . 1.379(4) ?
C14 H14 . 0.9500 ?
C15 C16 . 1.375(4) ?
C15 H15 . 0.9500 ?
C16 C17 . 1.386(4) ?
C16 H16 . 0.9500 ?
C17 H17 . 0.9500 ?
C18 H18A . 0.9800 ?
C18 H18B . 0.9800 ?
C18 H18C . 0.9800 ?

loop_
_geom_hbond_atom_site_label_D
_geom_hbond_atom_site_label_H
_geom_hbond_atom_site_label_A
_geom_hbond_site_symmetry_A
_geom_hbond_distance_DH
_geom_hbond_distance_HA
_geom_hbond_distance_DA
_geom_hbond_angle_DHA
O3 H3 O3 2_656 0.84 2.01 2.8293(18) 164.9
O4 H4 O6 . 0.84 2.21 2.974(3) 151.7
C7 H7A O2 1_565 0.98 2.60 3.406(4) 140.0
C15 H15 O2 1_655 0.95 2.57 3.356(3) 140.4
C17 H17 O3 2_646 0.95 2.58 3.492(3) 162.2
C18 H18B O4 3_676 0.98 2.40 3.351(4) 164.9

loop_
_geom_torsion_atom_site_label_1
_geom_torsion_atom_site_label_2
_geom_torsion_atom_site_label_3
_geom_torsion_atom_site_label_4
_geom_torsion
C6 C1 C2 C3 -1.5(4)
C9 C1 C2 C3 178.6(2)
C7 O1 C3 C2 -9.5(4)
C7 O1 C3 C4 169.9(2)
C1 C2 C3 O1 179.3(2)
C1 C2 C3 C4 0.0(4)
C8 O2 C4 C5 -1.2(4)
C8 O2 C4 C3 -179.8(2)
O1 C3 C4 O2 0.9(3)
C2 C3 C4 O2 -179.7(2)
O1 C3 C4 C5 -177.8(2)
C2 C3 C4 C5 1.6(4)
O2 C4 C5 C6 179.7(2)
C3 C4 C5 C6 -1.7(4)
C4 C5 C6 C1 0.2(4)
C2 C1 C6 C5 1.4(4)
C9 C1 C6 C5 -178.7(2)
C6 C1 C9 O3 -26.4(3)
C2 C1 C9 O3 153.6(2)
C6 C1 C9 C10 94.2(3)
C2 C1 C9 C10 -85.9(3)
C12 O5 C10 C11 -71.7(3)
C12 O5 C10 C9 165.07(19)
O3 C9 C10 O5 -63.5(2)
C1 C9 C10 O5 176.02(19)
O3 C9 C10 C11 177.8(2)
C1 C9 C10 C11 57.3(3)
O5 C10 C11 O4 -57.8(3)
C9 C10 C11 O4 57.7(3)
C10 O5 C12 C17 -67.8(3)
C10 O5 C12 C13 115.1(3)
C18 O6 C13 C14 7.1(4)
C18 O6 C13 C12 -174.2(2)
C17 C12 C13 O6 176.4(2)
O5 C12 C13 O6 -6.5(3)
C17 C12 C13 C14 -4.8(4)
O5 C12 C13 C14 172.3(2)
O6 C13 C14 C15 -177.7(3)
C12 C13 C14 C15 3.6(4)
C13 C14 C15 C16 -0.4(4)
C14 C15 C16 C17 -1.8(4)
O5 C12 C17 C16 -174.3(2)
C13 C12 C17 C16 2.6(4)
C15 C16 C17 C12 0.7(4)

loop_
_cod_related_entry_id
_cod_related_entry_database
_cod_related_entry_code
1 ChemSpider 167882
